data_7250176
loop_
_publ_author_name
'Ravi, Sasikala'
'Priyadharsan, R. Rameshbabu'
'Karthikeyan, Subramanian'
'Pannipara, Mehboobali'
'Al-Sehemi, Abdullah G.'
'Moon, Dohyun'
'Anthony, Savarimuthu Philip'

_publ_section_title
;
 Synthesis of dual-state emissive twisted donor--acceptor fluorophores:
 tunable fluorescence and self-reversible mechanofluorochromism
;
_journal_issue 17
_journal_name_full CrystEngComm
_journal_page_first 2759
_journal_page_last 2766
_journal_paper_doi 10.1039/D4CE01317D
_journal_volume 27
_journal_year 2025
_chemical_formula_moiety 'C31 H23 N3 O3'
_chemical_formula_sum 'C31 H23 N3 O3'
_chemical_formula_weight 485.52
_chemical_name_systematic 'ethyl (E)-2-cyano-3-(2-(2-cyanophenoxy)-4-(diphenylamino) phenyl)acrylate'
_space_group_crystal_system monoclinic
_space_group_IT_number 14
_space_group_name_Hall '-P 2yn'
_space_group_name_H-M_alt 'P 1 21/n 1'
_atom_sites_solution_hydrogens geom
_audit_creation_method SHELXL-2019/3
_audit_update_record
;
2024-12-19 deposited with the CCDC.	2025-03-25 downloaded from the CCDC.
;
_cell_angle_alpha 90
_cell_angle_beta 97.19(3)
_cell_angle_gamma 90
_cell_formula_units_Z 4
_cell_length_a 7.5180(15)
_cell_length_b 36.519(7)
_cell_length_c 9.0830(18)
_cell_measurement_reflns_used 130337
_cell_measurement_temperature 220(2)
_cell_measurement_theta_max 30.000
_cell_measurement_theta_min 0.401
_cell_volume 2474.1(9)
_computing_cell_refinement '<i>HKL3000sm</i>(Otwinowski & Minor, 1997)'
_computing_data_collection '<i>PAL BL2D-SMDC Program</i>(Shin et.al, 2016)'
_computing_data_reduction '<i>HKL3000sm</i>(Otwinowski & Minor, 1997)'
_computing_molecular_graphics '<i>DIAMOND 4</i>(Putx&Brandenburg, 2014)'
_computing_publication_material '<i>publCIF</i>(Westrip, 2010)'
_computing_structure_refinement '<i>SHELXL-2018</i>(Sheldrick, 2018)'
_computing_structure_solution '<i>SHELXT-2018</i>(Sheldrick, 2018)'
_diffrn_ambient_temperature 220(2)
_diffrn_measured_fraction_theta_full 0.970
_diffrn_measured_fraction_theta_max 0.946
_diffrn_measurement_device_type 'Rayonix MX225HS CCD area detector'
_diffrn_measurement_method 'omega scan'
_diffrn_radiation_type synchrotron
_diffrn_radiation_wavelength 0.700
_diffrn_reflns_av_R_equivalents 0.0712
_diffrn_reflns_av_unetI/netI 0.0603
_diffrn_reflns_Laue_measured_fraction_full 0.970
_diffrn_reflns_Laue_measured_fraction_max 0.946
_diffrn_reflns_limit_h_max 9
_diffrn_reflns_limit_h_min -9
_diffrn_reflns_limit_k_max 48
_diffrn_reflns_limit_k_min -48
_diffrn_reflns_limit_l_max 12
_diffrn_reflns_limit_l_min -12
_diffrn_reflns_number 22303
_diffrn_reflns_point_group_measured_fraction_full 0.970
_diffrn_reflns_point_group_measured_fraction_max 0.946
_diffrn_reflns_theta_full 24.835
_diffrn_reflns_theta_max 28.000
_diffrn_reflns_theta_min 2.197
_diffrn_source 'PLSII 2D bending magnet'
_exptl_absorpt_coefficient_mu 0.082
_exptl_absorpt_correction_T_max 1.000
_exptl_absorpt_correction_T_min 0.883
_exptl_absorpt_correction_type empirical
_exptl_absorpt_process_details '<i>HKL3000sm Scalepack</i>(Otwinowski et.al,2003)'
_exptl_crystal_colour yellow
_exptl_crystal_density_diffrn 1.303
_exptl_crystal_description plate
_exptl_crystal_F_000 1016
_exptl_crystal_size_max 0.039
_exptl_crystal_size_mid 0.028
_exptl_crystal_size_min 0.005
_refine_diff_density_max 0.220
_refine_diff_density_min -0.256
_refine_diff_density_rms 0.043
_refine_ls_extinction_coef 0.0252(17)
_refine_ls_extinction_expression Fc^*^=kFc[1+0.001xFc^2^\l^3^/sin(2\q)]^-1/4^
_refine_ls_extinction_method 'SHELXL-2019/2 (Sheldrick 2019)'
_refine_ls_goodness_of_fit_ref 1.018
_refine_ls_hydrogen_treatment constr
_refine_ls_matrix_type full
_refine_ls_number_parameters 336
_refine_ls_number_reflns 5903
_refine_ls_number_restraints 0
_refine_ls_restrained_S_all 1.018
_refine_ls_R_factor_all 0.1111
_refine_ls_R_factor_gt 0.0546
_refine_ls_shift/su_max 0.001
_refine_ls_shift/su_mean 0.000
_refine_ls_structure_factor_coef Fsqd
_refine_ls_weighting_details 'w=1/[\s^2^(Fo^2^)+(0.0596P)^2^+0.3236P] where P=(Fo^2^+2Fc^2^)/3'
_refine_ls_weighting_scheme calc
_refine_ls_wR_factor_gt 0.1190
_refine_ls_wR_factor_ref 0.1413
_reflns_Friedel_coverage 0.000
_reflns_number_gt 3349
_reflns_number_total 5903
_reflns_threshold_expression 'I > 2\s(I)'
_cod_data_source_file d4ce01317d2.cif
_cod_data_source_block SPA944
_cod_depositor_comments 'Adding full bibliography for 7250174--7250178.cif.'
_cod_original_sg_symbol_H-M 'P 21/n'
_cod_database_code 7250176
_shelx_shelxl_version_number 2019/3
_shelx_space_group_comment
;
The symmetry employed for this shelxl refinement is uniquely defined
by the following loop, which should always be used as a source of
symmetry information in preference to the above space-group names.
They are only intended as comments.
;
_shelx_estimated_absorpt_t_min 0.997
_shelx_estimated_absorpt_t_max 1.000

loop_
_space_group_symop_operation_xyz
'x, y, z'
'-x+1/2, y+1/2, -z+1/2'
'-x, -y, -z'
'x-1/2, -y-1/2, z-1/2'

loop_
_atom_site_label
_atom_site_type_symbol
_atom_site_fract_x
_atom_site_fract_y
_atom_site_fract_z
_atom_site_U_iso_or_equiv
_atom_site_adp_type
_atom_site_occupancy
_atom_site_site_symmetry_order
_atom_site_calc_flag
_atom_site_refinement_flags_posn
_atom_site_refinement_flags_adp
_atom_site_refinement_flags_occupancy
_atom_site_disorder_assembly
_atom_site_disorder_group
O1 O 0.6105(2) 0.57335(4) 0.40940(18) 0.0497(4) Uani 1 1 d . . . . .
O2 O 0.0205(2) 0.60146(4) 0.2683(2) 0.0602(5) Uani 1 1 d . . . . .
O3 O -0.05067(19) 0.65659(4) 0.17220(16) 0.0477(4) Uani 1 1 d . . . . .
N1 N 1.0268(2) 0.64907(4) 0.72047(19) 0.0410(4) Uani 1 1 d . . . . .
N2 N 0.2855(3) 0.71736(5) 0.2521(2) 0.0575(5) Uani 1 1 d . . . . .
N3 N 0.7312(3) 0.53395(6) 0.0896(3) 0.0690(6) Uani 1 1 d . . . . .
C1 C 1.1201(3) 0.61912(5) 0.7940(2) 0.0379(5) Uani 1 1 d . . . . .
C2 C 1.3037(3) 0.61630(6) 0.7966(2) 0.0449(5) Uani 1 1 d . . . . .
H2 H 1.365874 0.633213 0.744136 0.054 Uiso 1 1 calc R U . . .
C3 C 1.3960(3) 0.58838(6) 0.8771(3) 0.0540(6) Uani 1 1 d . . . . .
H3 H 1.521118 0.586684 0.879793 0.065 Uiso 1 1 calc R U . . .
C4 C 1.3068(3) 0.56332(6) 0.9526(3) 0.0566(6) Uani 1 1 d . . . . .
H4 H 1.370243 0.544631 1.007625 0.068 Uiso 1 1 calc R U . . .
C5 C 1.1243(3) 0.56568(6) 0.9475(3) 0.0560(6) Uani 1 1 d . . . . .
H5 H 1.062087 0.548216 0.997294 0.067 Uiso 1 1 calc R U . . .
C6 C 1.0315(3) 0.59352(6) 0.8696(2) 0.0468(5) Uani 1 1 d . . . . .
H6 H 0.906463 0.595100 0.867941 0.056 Uiso 1 1 calc R U . . .
C7 C 1.1130(3) 0.68415(5) 0.7339(2) 0.0390(5) Uani 1 1 d . . . . .
C8 C 1.1719(3) 0.69794(6) 0.8722(3) 0.0522(6) Uani 1 1 d . . . . .
H8 H 1.147802 0.685346 0.957741 0.063 Uiso 1 1 calc R U . . .
C9 C 1.2667(4) 0.73038(6) 0.8847(3) 0.0633(7) Uani 1 1 d . . . . .
H9 H 1.308581 0.739689 0.979184 0.076 Uiso 1 1 calc R U . . .
C10 C 1.3001(4) 0.74908(6) 0.7606(3) 0.0609(7) Uani 1 1 d . . . . .
H10 H 1.365578 0.771068 0.769737 0.073 Uiso 1 1 calc R U . . .
C11 C 1.2377(3) 0.73566(6) 0.6227(3) 0.0562(6) Uani 1 1 d . . . . .
H11 H 1.259279 0.748596 0.537213 0.067 Uiso 1 1 calc R U . . .
C12 C 1.1436(3) 0.70323(6) 0.6094(3) 0.0471(5) Uani 1 1 d . . . . .
H12 H 1.100212 0.694159 0.514859 0.056 Uiso 1 1 calc R U . . .
C13 C 0.8664(3) 0.64443(5) 0.6292(2) 0.0377(5) Uani 1 1 d . . . . .
C14 C 0.8198(3) 0.61057(5) 0.5662(2) 0.0398(5) Uani 1 1 d . . . . .
H14 H 0.899746 0.590751 0.581996 0.048 Uiso 1 1 calc R U . . .
C15 C 0.6578(3) 0.60601(5) 0.4813(2) 0.0383(5) Uani 1 1 d . . . . .
C16 C 0.5353(3) 0.63462(5) 0.4500(2) 0.0383(5) Uani 1 1 d . . . . .
C17 C 0.5893(3) 0.66896(5) 0.5097(2) 0.0423(5) Uani 1 1 d . . . . .
H17 H 0.513495 0.689226 0.487953 0.051 Uiso 1 1 calc R U . . .
C18 C 0.7474(3) 0.67385(5) 0.5979(2) 0.0419(5) Uani 1 1 d . . . . .
H18 H 0.777309 0.697080 0.638254 0.050 Uiso 1 1 calc R U . . .
C19 C 0.6812(3) 0.54080(5) 0.4661(3) 0.0441(5) Uani 1 1 d . . . . .
C20 C 0.6863(3) 0.53129(7) 0.6122(3) 0.0564(6) Uani 1 1 d . . . . .
H20 H 0.646583 0.547835 0.680332 0.068 Uiso 1 1 calc R U . . .
C21 C 0.7505(3) 0.49711(7) 0.6592(3) 0.0643(7) Uani 1 1 d . . . . .
H21 H 0.755269 0.490559 0.759685 0.077 Uiso 1 1 calc R U . . .
C22 C 0.8072(3) 0.47272(7) 0.5595(4) 0.0636(8) Uani 1 1 d . . . . .
H22 H 0.851750 0.449682 0.592220 0.076 Uiso 1 1 calc R U . . .
C23 C 0.7990(3) 0.48190(6) 0.4128(3) 0.0550(6) Uani 1 1 d . . . . .
H23 H 0.834833 0.464915 0.344552 0.066 Uiso 1 1 calc R U . . .
C24 C 0.7378(3) 0.51637(5) 0.3645(3) 0.0454(5) Uani 1 1 d . . . . .
C25 C 0.7333(3) 0.52644(6) 0.2119(3) 0.0507(6) Uani 1 1 d . . . . .
C26 C 0.3628(3) 0.62678(6) 0.3706(2) 0.0412(5) Uani 1 1 d . . . . .
H26 H 0.331691 0.601844 0.368275 0.049 Uiso 1 1 calc R U . . .
C27 C 0.2372(3) 0.64890(5) 0.2984(2) 0.0397(5) Uani 1 1 d . . . . .
C28 C 0.2646(3) 0.68682(6) 0.2727(2) 0.0421(5) Uani 1 1 d . . . . .
C29 C 0.0605(3) 0.63256(6) 0.2448(2) 0.0418(5) Uani 1 1 d . . . . .
C30 C -0.2311(3) 0.64297(8) 0.1243(3) 0.0627(7) Uani 1 1 d . . . . .
H30A H -0.224835 0.618568 0.080360 0.075 Uiso 1 1 calc R U . . .
H30B H -0.298475 0.641107 0.209627 0.075 Uiso 1 1 calc R U . . .
C31 C -0.3204(4) 0.66823(8) 0.0154(4) 0.0906(11) Uani 1 1 d . . . . .
H31A H -0.439966 0.659272 -0.018615 0.136 Uiso 1 1 calc R U . . .
H31B H -0.252314 0.670113 -0.068212 0.136 Uiso 1 1 calc R U . . .
H31C H -0.328558 0.692168 0.060376 0.136 Uiso 1 1 calc R U . . .

loop_
_atom_site_aniso_label
_atom_site_aniso_U_11
_atom_site_aniso_U_22
_atom_site_aniso_U_33
_atom_site_aniso_U_23
_atom_site_aniso_U_13
_atom_site_aniso_U_12
O1 0.0460(9) 0.0254(7) 0.0711(11) -0.0080(7) -0.0189(7) 0.0063(6)
O2 0.0507(10) 0.0396(9) 0.0851(12) 0.0077(8) -0.0120(8) -0.0044(7)
O3 0.0383(8) 0.0432(9) 0.0579(9) 0.0062(7) -0.0087(7) 0.0019(6)
N1 0.0422(10) 0.0253(8) 0.0510(10) 0.0034(7) -0.0114(8) -0.0032(7)
N2 0.0686(14) 0.0414(12) 0.0576(12) 0.0061(9) -0.0117(10) -0.0048(9)
N3 0.0622(15) 0.0562(14) 0.0842(17) -0.0048(12) -0.0080(13) 0.0025(11)
C1 0.0395(12) 0.0274(10) 0.0437(11) -0.0002(8) -0.0071(9) -0.0018(8)
C2 0.0418(12) 0.0354(11) 0.0548(13) -0.0003(9) -0.0047(10) -0.0039(9)
C3 0.0427(13) 0.0411(13) 0.0740(17) -0.0061(11) -0.0087(12) 0.0043(10)
C4 0.0593(16) 0.0345(12) 0.0692(16) 0.0082(11) -0.0183(12) 0.0076(10)
C5 0.0614(16) 0.0391(13) 0.0639(16) 0.0147(11) -0.0061(12) -0.0029(11)
C6 0.0434(13) 0.0398(12) 0.0555(14) 0.0072(10) -0.0003(10) -0.0018(9)
C7 0.0396(11) 0.0256(10) 0.0491(12) 0.0016(8) -0.0050(9) -0.0007(8)
C8 0.0679(16) 0.0374(12) 0.0468(13) 0.0030(10) -0.0102(12) -0.0108(10)
C9 0.0842(19) 0.0388(13) 0.0590(16) -0.0004(11) -0.0217(14) -0.0130(12)
C10 0.0665(17) 0.0303(12) 0.0819(18) 0.0016(12) -0.0065(14) -0.0135(11)
C11 0.0725(17) 0.0334(12) 0.0633(16) 0.0049(11) 0.0111(13) -0.0055(11)
C12 0.0602(14) 0.0308(11) 0.0491(13) -0.0012(9) 0.0023(11) -0.0014(9)
C13 0.0380(11) 0.0305(11) 0.0421(11) 0.0004(8) -0.0050(9) -0.0019(8)
C14 0.0384(11) 0.0280(10) 0.0497(13) 0.0007(8) -0.0068(9) 0.0055(8)
C15 0.0374(11) 0.0280(10) 0.0471(12) -0.0023(8) -0.0042(9) -0.0008(8)
C16 0.0375(11) 0.0282(10) 0.0469(12) -0.0006(8) -0.0040(9) 0.0013(8)
C17 0.0437(12) 0.0284(10) 0.0516(13) 0.0004(9) -0.0064(10) 0.0075(8)
C18 0.0475(13) 0.0259(10) 0.0489(12) -0.0026(8) -0.0072(10) 0.0023(8)
C19 0.0332(11) 0.0254(10) 0.0695(15) 0.0015(10) -0.0106(10) -0.0013(8)
C20 0.0460(14) 0.0443(13) 0.0770(18) 0.0035(12) 0.0001(12) -0.0043(10)
C21 0.0478(15) 0.0554(16) 0.0864(19) 0.0248(14) -0.0049(13) -0.0125(12)
C22 0.0394(14) 0.0317(13) 0.115(2) 0.0203(14) -0.0107(14) -0.0053(10)
C23 0.0351(12) 0.0287(11) 0.097(2) 0.0003(12) -0.0095(12) -0.0002(9)
C24 0.0301(11) 0.0247(10) 0.0775(16) -0.0017(10) -0.0089(10) -0.0027(8)
C25 0.0389(13) 0.0304(12) 0.0783(19) -0.0075(11) -0.0102(12) 0.0001(9)
C26 0.0399(12) 0.0294(10) 0.0525(13) -0.0017(9) -0.0012(10) 0.0015(8)
C27 0.0402(12) 0.0326(11) 0.0447(12) -0.0031(8) -0.0015(9) 0.0017(8)
C28 0.0418(12) 0.0411(12) 0.0403(12) -0.0019(9) -0.0074(9) 0.0018(9)
C29 0.0411(12) 0.0359(12) 0.0465(12) 0.0003(9) -0.0014(9) 0.0029(9)
C30 0.0395(14) 0.0738(18) 0.0711(17) 0.0070(14) -0.0076(12) -0.0039(11)
C31 0.076(2) 0.0503(17) 0.129(3) 0.0045(17) -0.0537(19) -0.0044(14)

loop_
_atom_type_symbol
_atom_type_description
_atom_type_scat_dispersion_real
_atom_type_scat_dispersion_imag
_atom_type_scat_source
C C 0.0030 0.0016 'International Tables Vol C Tables 4.2.6.8 and 6.1.1.4'
H H 0.0000 0.0000 'International Tables Vol C Tables 4.2.6.8 and 6.1.1.4'
N N 0.0059 0.0032 'International Tables Vol C Tables 4.2.6.8 and 6.1.1.4'
O O 0.0105 0.0059 'International Tables Vol C Tables 4.2.6.8 and 6.1.1.4'

loop_
_geom_angle_atom_site_label_1
_geom_angle_atom_site_label_2
_geom_angle_atom_site_label_3
_geom_angle
_geom_angle_site_symmetry_1
_geom_angle_site_symmetry_3
_geom_angle_publ_flag
C19 O1 C15 120.25(17) . . ?
C29 O3 C30 115.23(18) . . ?
C13 N1 C1 121.92(16) . . ?
C13 N1 C7 120.69(16) . . ?
C1 N1 C7 117.17(16) . . ?
C6 C1 C2 118.97(19) . . ?
C6 C1 N1 120.99(18) . . ?
C2 C1 N1 119.96(18) . . ?
C1 C2 C3 119.8(2) . . ?
C1 C2 H2 120.1 . . ?
C3 C2 H2 120.1 . . ?
C4 C3 C2 120.7(2) . . ?
C4 C3 H3 119.6 . . ?
C2 C3 H3 119.6 . . ?
C3 C4 C5 119.5(2) . . ?
C3 C4 H4 120.2 . . ?
C5 C4 H4 120.2 . . ?
C4 C5 C6 120.3(2) . . ?
C4 C5 H5 119.8 . . ?
C6 C5 H5 119.8 . . ?
C5 C6 C1 120.7(2) . . ?
C5 C6 H6 119.7 . . ?
C1 C6 H6 119.7 . . ?
C12 C7 C8 119.9(2) . . ?
C12 C7 N1 120.30(19) . . ?
C8 C7 N1 119.72(19) . . ?
C7 C8 C9 119.6(2) . . ?
C7 C8 H8 120.2 . . ?
C9 C8 H8 120.2 . . ?
C10 C9 C8 120.5(2) . . ?
C10 C9 H9 119.8 . . ?
C8 C9 H9 119.8 . . ?
C9 C10 C11 119.8(2) . . ?
C9 C10 H10 120.1 . . ?
C11 C10 H10 120.1 . . ?
C10 C11 C12 120.0(2) . . ?
C10 C11 H11 120.0 . . ?
C12 C11 H11 120.0 . . ?
C7 C12 C11 120.1(2) . . ?
C7 C12 H12 119.9 . . ?
C11 C12 H12 119.9 . . ?
N1 C13 C14 120.75(18) . . ?
N1 C13 C18 120.81(17) . . ?
C14 C13 C18 118.44(18) . . ?
C15 C14 C13 120.10(18) . . ?
C15 C14 H14 119.9 . . ?
C13 C14 H14 119.9 . . ?
C14 C15 O1 121.91(17) . . ?
C14 C15 C16 122.75(18) . . ?
O1 C15 C16 115.10(17) . . ?
C15 C16 C17 115.93(18) . . ?
C15 C16 C26 119.01(18) . . ?
C17 C16 C26 124.90(18) . . ?
C18 C17 C16 122.24(18) . . ?
C18 C17 H17 118.9 . . ?
C16 C17 H17 118.9 . . ?
C17 C18 C13 120.45(18) . . ?
C17 C18 H18 119.8 . . ?
C13 C18 H18 119.8 . . ?
C20 C19 O1 123.0(2) . . ?
C20 C19 C24 120.5(2) . . ?
O1 C19 C24 116.3(2) . . ?
C19 C20 C21 119.6(2) . . ?
C19 C20 H20 120.2 . . ?
C21 C20 H20 120.2 . . ?
C22 C21 C20 120.3(3) . . ?
C22 C21 H21 119.8 . . ?
C20 C21 H21 119.8 . . ?
C23 C22 C21 120.2(2) . . ?
C23 C22 H22 119.9 . . ?
C21 C22 H22 119.9 . . ?
C22 C23 C24 120.1(2) . . ?
C22 C23 H23 119.9 . . ?
C24 C23 H23 119.9 . . ?
C19 C24 C23 119.2(2) . . ?
C19 C24 C25 120.45(19) . . ?
C23 C24 C25 120.3(2) . . ?
N3 C25 C24 178.9(3) . . ?
C27 C26 C16 131.32(19) . . ?
C27 C26 H26 114.3 . . ?
C16 C26 H26 114.3 . . ?
C26 C27 C28 123.72(19) . . ?
C26 C27 C29 117.59(19) . . ?
C28 C27 C29 118.69(18) . . ?
N2 C28 C27 179.5(2) . . ?
O2 C29 O3 123.8(2) . . ?
O2 C29 C27 123.82(19) . . ?
O3 C29 C27 112.29(18) . . ?
C31 C30 O3 108.6(2) . . ?
C31 C30 H30A 110.0 . . ?
O3 C30 H30A 110.0 . . ?
C31 C30 H30B 110.0 . . ?
O3 C30 H30B 110.0 . . ?
H30A C30 H30B 108.3 . . ?
C30 C31 H31A 109.5 . . ?
C30 C31 H31B 109.5 . . ?
H31A C31 H31B 109.5 . . ?
C30 C31 H31C 109.5 . . ?
H31A C31 H31C 109.5 . . ?
H31B C31 H31C 109.5 . . ?

loop_
_geom_bond_atom_site_label_1
_geom_bond_atom_site_label_2
_geom_bond_distance
_geom_bond_site_symmetry_2
_geom_bond_publ_flag
O1 C19 1.376(2) . ?
O1 C15 1.384(2) . ?
O2 C29 1.200(2) . ?
O3 C29 1.329(2) . ?
O3 C30 1.459(3) . ?
N1 C13 1.385(3) . ?
N1 C1 1.420(2) . ?
N1 C7 1.434(2) . ?
N2 C28 1.145(3) . ?
N3 C25 1.142(3) . ?
C1 C6 1.380(3) . ?
C1 C2 1.381(3) . ?
C2 C3 1.389(3) . ?
C2 H2 0.9400 . ?
C3 C4 1.369(3) . ?
C3 H3 0.9400 . ?
C4 C5 1.369(3) . ?
C4 H4 0.9400 . ?
C5 C6 1.377(3) . ?
C5 H5 0.9400 . ?
C6 H6 0.9400 . ?
C7 C12 1.372(3) . ?
C7 C8 1.374(3) . ?
C8 C9 1.380(3) . ?
C8 H8 0.9400 . ?
C9 C10 1.368(4) . ?
C9 H9 0.9400 . ?
C10 C11 1.372(3) . ?
C10 H10 0.9400 . ?
C11 C12 1.377(3) . ?
C11 H11 0.9400 . ?
C12 H12 0.9400 . ?
C13 C14 1.389(3) . ?
C13 C18 1.404(3) . ?
C14 C15 1.368(3) . ?
C14 H14 0.9400 . ?
C15 C16 1.398(3) . ?
C16 C17 1.406(3) . ?
C16 C26 1.432(3) . ?
C17 C18 1.360(3) . ?
C17 H17 0.9400 . ?
C18 H18 0.9400 . ?
C19 C20 1.368(3) . ?
C19 C24 1.388(3) . ?
C20 C21 1.386(3) . ?
C20 H20 0.9400 . ?
C21 C22 1.375(4) . ?
C21 H21 0.9400 . ?
C22 C23 1.367(4) . ?
C22 H22 0.9400 . ?
C23 C24 1.392(3) . ?
C23 H23 0.9400 . ?
C24 C25 1.430(4) . ?
C26 C27 1.349(3) . ?
C26 H26 0.9400 . ?
C27 C28 1.424(3) . ?
C27 C29 1.482(3) . ?
C30 C31 1.454(4) . ?
C30 H30A 0.9800 . ?
C30 H30B 0.9800 . ?
C31 H31A 0.9700 . ?
C31 H31B 0.9700 . ?
C31 H31C 0.9700 . ?

loop_
_geom_torsion_atom_site_label_1
_geom_torsion_atom_site_label_2
_geom_torsion_atom_site_label_3
_geom_torsion_atom_site_label_4
_geom_torsion
_geom_torsion_site_symmetry_1
_geom_torsion_site_symmetry_2
_geom_torsion_site_symmetry_3
_geom_torsion_site_symmetry_4
_geom_torsion_publ_flag
C13 N1 C1 C6 -47.1(3) . . . . ?
C7 N1 C1 C6 138.3(2) . . . . ?
C13 N1 C1 C2 136.1(2) . . . . ?
C7 N1 C1 C2 -38.5(3) . . . . ?
C6 C1 C2 C3 -1.3(3) . . . . ?
N1 C1 C2 C3 175.61(19) . . . . ?
C1 C2 C3 C4 0.8(3) . . . . ?
C2 C3 C4 C5 0.6(4) . . . . ?
C3 C4 C5 C6 -1.4(4) . . . . ?
C4 C5 C6 C1 0.9(4) . . . . ?
C2 C1 C6 C5 0.4(3) . . . . ?
N1 C1 C6 C5 -176.4(2) . . . . ?
C13 N1 C7 C12 -51.2(3) . . . . ?
C1 N1 C7 C12 123.5(2) . . . . ?
C13 N1 C7 C8 131.6(2) . . . . ?
C1 N1 C7 C8 -53.7(3) . . . . ?
C12 C7 C8 C9 -2.1(4) . . . . ?
N1 C7 C8 C9 175.2(2) . . . . ?
C7 C8 C9 C10 0.9(4) . . . . ?
C8 C9 C10 C11 0.5(4) . . . . ?
C9 C10 C11 C12 -0.7(4) . . . . ?
C8 C7 C12 C11 1.9(3) . . . . ?
N1 C7 C12 C11 -175.3(2) . . . . ?
C10 C11 C12 C7 -0.5(4) . . . . ?
C1 N1 C13 C14 -21.7(3) . . . . ?
C7 N1 C13 C14 152.8(2) . . . . ?
C1 N1 C13 C18 158.5(2) . . . . ?
C7 N1 C13 C18 -27.0(3) . . . . ?
N1 C13 C14 C15 177.32(19) . . . . ?
C18 C13 C14 C15 -2.8(3) . . . . ?
C13 C14 C15 O1 176.1(2) . . . . ?
C13 C14 C15 C16 2.0(3) . . . . ?
C19 O1 C15 C14 28.0(3) . . . . ?
C19 O1 C15 C16 -157.37(19) . . . . ?
C14 C15 C16 C17 0.8(3) . . . . ?
O1 C15 C16 C17 -173.74(19) . . . . ?
C14 C15 C16 C26 -174.8(2) . . . . ?
O1 C15 C16 C26 10.6(3) . . . . ?
C15 C16 C17 C18 -2.8(3) . . . . ?
C26 C16 C17 C18 172.6(2) . . . . ?
C16 C17 C18 C13 1.9(3) . . . . ?
N1 C13 C18 C17 -179.19(19) . . . . ?
C14 C13 C18 C17 1.0(3) . . . . ?
C15 O1 C19 C20 47.7(3) . . . . ?
C15 O1 C19 C24 -136.5(2) . . . . ?
O1 C19 C20 C21 176.4(2) . . . . ?
C24 C19 C20 C21 0.7(3) . . . . ?
C19 C20 C21 C22 -0.6(4) . . . . ?
C20 C21 C22 C23 -0.7(4) . . . . ?
C21 C22 C23 C24 1.8(3) . . . . ?
C20 C19 C24 C23 0.4(3) . . . . ?
O1 C19 C24 C23 -175.55(18) . . . . ?
C20 C19 C24 C25 -179.6(2) . . . . ?
O1 C19 C24 C25 4.4(3) . . . . ?
C22 C23 C24 C19 -1.6(3) . . . . ?
C22 C23 C24 C25 178.4(2) . . . . ?
C15 C16 C26 C27 -163.4(2) . . . . ?
C17 C16 C26 C27 21.3(4) . . . . ?
C16 C26 C27 C28 7.8(4) . . . . ?
C16 C26 C27 C29 -171.6(2) . . . . ?
C30 O3 C29 O2 1.6(3) . . . . ?
C30 O3 C29 C27 -176.31(19) . . . . ?
C26 C27 C29 O2 3.8(3) . . . . ?
C28 C27 C29 O2 -175.6(2) . . . . ?
C26 C27 C29 O3 -178.32(18) . . . . ?
C28 C27 C29 O3 2.3(3) . . . . ?
C29 O3 C30 C31 -165.2(2) . . . . ?
